data_2221647
loop_
_publ_author_name
'Liu, Zhengyu'
'Liu, Kevin K.-C.'
'Rheingold, Arnold L.'
'DiPasquale, Antonio'
'Yanovsky, Alex'

_publ_section_title
;Racemic
 <i>N</i>-methyl-4-[2-(methylsulfanyl)pyrimidin-4-yl]-1-(tetrahydrofuran-3-yl)-1<i>H</i>-pyrazol-5-amine
;
_journal_coeditor_code DN2448
_journal_issue 5
_journal_name_full 'Acta Crystallographica Section E'
_journal_page_first o1089
_journal_paper_doi 10.1107/S1600536809014317
_journal_volume 65
_journal_year 2009
_chemical_formula_iupac 'C13 H17 N5 O S'
_chemical_formula_moiety 'C13 H17 N5 O S'
_chemical_formula_sum 'C13 H17 N5 O S'
_chemical_formula_weight 291.38
_chemical_name_common 110649-0403-002
_chemical_name_systematic
;
Racemic <i>N</i>-methyl-4-[2-(methylsulfanyl)pyrimidin-4-yl]-
1-(tetrahydrofuran-3-yl)-1<i>H</i>-pyrazol-5-amine
;
_space_group_IT_number 14
_symmetry_cell_setting monoclinic
_symmetry_space_group_name_Hall '-P 2yn'
_symmetry_space_group_name_H-M 'P 1 21/n 1'
_atom_sites_solution_hydrogens geom
_atom_sites_solution_primary direct
_atom_sites_solution_secondary difmap
_cell_angle_alpha 90.00
_cell_angle_beta 112.8290(10)
_cell_angle_gamma 90.00
_cell_formula_units_Z 8
_cell_length_a 15.7404(5)
_cell_length_b 10.1515(3)
_cell_length_c 18.9644(6)
_cell_measurement_reflns_used 1033
_cell_measurement_temperature 100(2)
_cell_measurement_theta_max 54.9
_cell_measurement_theta_min 4.9
_cell_volume 2792.92(15)
_computing_cell_refinement 'SAINT (Bruker, 1997)'
_computing_data_collection 'SMART (Bruker, 1997)'
_computing_data_reduction 'SAINT (Bruker, 1997)'
_computing_molecular_graphics 'ORTEP-32 (Farrugia, 1997)'
_computing_publication_material 'WinGX (Farrugia, 1999)'
_computing_structure_refinement 'SHELXL97 (Sheldrick, 2008)'
_computing_structure_solution 'SIR97 (Altomare <i>et al.</i>,  1999)'
_diffrn_ambient_temperature 100(2)
_diffrn_measured_fraction_theta_full 0.981
_diffrn_measured_fraction_theta_max 0.974
_diffrn_measurement_device_type 'Bruker P4/APEX CCD'
_diffrn_measurement_method \w
_diffrn_radiation_monochromator graphite
_diffrn_radiation_source 'fine-focus sealed tube'
_diffrn_radiation_type CuK\a
_diffrn_radiation_wavelength 1.54178
_diffrn_reflns_av_R_equivalents 0.030
_diffrn_reflns_av_sigmaI/netI 0.029
_diffrn_reflns_limit_h_max 18
_diffrn_reflns_limit_h_min -18
_diffrn_reflns_limit_k_max 12
_diffrn_reflns_limit_k_min -11
_diffrn_reflns_limit_l_max 21
_diffrn_reflns_limit_l_min -22
_diffrn_reflns_number 18618
_diffrn_reflns_theta_full 67.0
_diffrn_reflns_theta_max 68.6
_diffrn_reflns_theta_min 3.1
_exptl_absorpt_coefficient_mu 2.10
_exptl_absorpt_correction_T_max 0.679
_exptl_absorpt_correction_T_min 0.572
_exptl_absorpt_correction_type multi-scan
_exptl_absorpt_process_details '(SADABS; Bruker, 2001)'
_exptl_crystal_colour colorless
_exptl_crystal_density_diffrn 1.386
_exptl_crystal_density_method 'not measured'
_exptl_crystal_description block
_exptl_crystal_F_000 1232
_exptl_crystal_size_max 0.30
_exptl_crystal_size_mid 0.20
_exptl_crystal_size_min 0.20
_refine_diff_density_max 0.88
_refine_diff_density_min -0.32
_refine_ls_extinction_method none
_refine_ls_goodness_of_fit_ref 1.05
_refine_ls_hydrogen_treatment mixed
_refine_ls_matrix_type full
_refine_ls_number_parameters 371
_refine_ls_number_reflns 5007
_refine_ls_number_restraints 0
_refine_ls_restrained_S_all 1.05
_refine_ls_R_factor_all 0.046
_refine_ls_R_factor_gt 0.043
_refine_ls_shift/su_max 0.001
_refine_ls_shift/su_mean 0.000
_refine_ls_structure_factor_coef Fsqd
_refine_ls_weighting_details 'calc w=1/[\s^2^(Fo^2^)+(0.0596P)^2^+1.859P] where P=(Fo^2^+2Fc^2^)/3'
_refine_ls_weighting_scheme calc
_refine_ls_wR_factor_gt 0.116
_refine_ls_wR_factor_ref 0.119
_reflns_number_gt 4521
_reflns_number_total 5007
_reflns_threshold_expression I>2\s(I)
_cod_data_source_file dn2448.cif
_cod_data_source_block I
_cod_depositor_comments
;
The following automatic conversions were performed:
'_symmetry_cell_setting' value 'Monoclinic' changed to 'monoclinic'
according to '/home/saulius/struct/CIF-dictionaries/cif_core.dic'
dictionary named 'cif_core.dic' version 2.4.1 from 2010-06-29.

Automatic conversion script
Id: cif_fix_enum 1527 2010-12-29 10:47:43Z saulius 

The following automatic conversions were performed:

'_symmetry_cell_setting' value 'Monoclinic' changed to 'monoclinic'
according to /home/saulius/struct/CIF-dictionaries/cif_core.dic
dictionary named 'cif_core.dic' version 2.4.1 from 2010-06-29.

Automatic conversion script
Id: cif_fix_values 1715 2011-07-08 13:25:40Z adriana 
;
_cod_original_sg_symbol_H-M 'P 21/n'
_cod_database_code 2221647
_cod_database_fobs_code 2221647

loop_
_symmetry_equiv_pos_as_xyz
'x, y, z'
'-x+1/2, y+1/2, -z+1/2'
'-x, -y, -z'
'x-1/2, -y-1/2, z-1/2'

loop_
_atom_site_type_symbol
_atom_site_label
_atom_site_fract_x
_atom_site_fract_y
_atom_site_fract_z
_atom_site_U_iso_or_equiv
_atom_site_adp_type
_atom_site_calc_flag
_atom_site_refinement_flags
_atom_site_occupancy
_atom_site_disorder_assembly
_atom_site_disorder_group
C C1 0.22461(16) -0.1765(2) 0.31756(13) 0.0393(5) Uani d . 1 . .
H H1A 0.1969 -0.2521 0.2834 0.047 Uiso calc R 1 . .
H H1B 0.2861 -0.1583 0.3170 0.047 Uiso calc R 1 . .
C C2 0.16265(14) -0.0551(2) 0.29178(11) 0.0310(4) Uani d . 1 . .
H H2A 0.0969 -0.0805 0.2670 0.037 Uiso calc R 1 . .
H H2B 0.1794 -0.0008 0.2558 0.037 Uiso calc R 1 . .
C C3 0.18197(12) 0.01907(18) 0.36747(10) 0.0213(4) Uani d . 1 . .
H H3 0.2191 0.0998 0.3691 0.026 Uiso calc R 1 . .
C C4 0.24143(13) -0.07910(18) 0.42835(11) 0.0249(4) Uani d . 1 . .
H H4A 0.3068 -0.0511 0.4489 0.030 Uiso calc R 1 . .
H H4B 0.2204 -0.0836 0.4712 0.030 Uiso calc R 1 . .
C C5 -0.01506(12) 0.02935(18) 0.41206(10) 0.0208(4) Uani d . 1 . .
H H5 -0.0595 -0.0101 0.4279 0.025 Uiso calc R 1 . .
C C6 -0.01006(12) 0.16645(17) 0.40075(10) 0.0199(4) Uani d . 1 . .
C C7 0.06411(12) 0.17913(17) 0.37729(10) 0.0196(4) Uani d . 1 . .
C C8 0.11656(13) 0.29925(19) 0.28860(11) 0.0263(4) Uani d . 1 . .
H H8A 0.1802 0.2726 0.2992 0.039 Uiso calc R 1 . .
H H8B 0.1069 0.3899 0.2693 0.039 Uiso calc R 1 . .
H H8C 0.0740 0.2402 0.2501 0.039 Uiso calc R 1 . .
C C9 -0.06565(12) 0.27261(18) 0.41090(10) 0.0203(4) Uani d . 1 . .
C C10 -0.13890(13) 0.25167(19) 0.43403(11) 0.0256(4) Uani d . 1 . .
H H10 -0.1566 0.1654 0.4423 0.031 Uiso calc R 1 . .
C C11 -0.18401(13) 0.3611(2) 0.44425(11) 0.0289(4) Uani d . 1 . .
H H11 -0.2330 0.3485 0.4611 0.035 Uiso calc R 1 . .
C C12 -0.09392(12) 0.49396(18) 0.40780(10) 0.0231(4) Uani d . 1 . .
C C13 0.02328(15) 0.6340(2) 0.35791(13) 0.0331(5) Uani d . 1 . .
H H13A 0.0731 0.5852 0.3971 0.050 Uiso calc R 1 . .
H H13B 0.0462 0.7201 0.3499 0.050 Uiso calc R 1 . .
H H13C 0.0015 0.5842 0.3099 0.050 Uiso calc R 1 . .
C C14 -0.23088(16) 0.4429(2) 0.17690(13) 0.0387(5) Uani d . 1 . .
H H14A -0.2920 0.4220 0.1775 0.046 Uiso calc R 1 . .
H H14B -0.2054 0.5207 0.2098 0.046 Uiso calc R 1 . .
C C15 -0.16593(14) 0.3254(2) 0.20499(11) 0.0324(5) Uani d . 1 . .
H H15A -0.1816 0.2714 0.2417 0.039 Uiso calc R 1 . .
H H15B -0.1009 0.3544 0.2295 0.039 Uiso calc R 1 . .
C C16 -0.18296(12) 0.24857(18) 0.13061(10) 0.0220(4) Uani d . 1 . .
H H16 -0.2189 0.1669 0.1297 0.026 Uiso calc R 1 . .
C C17 -0.24264(13) 0.34274(19) 0.06774(11) 0.0271(4) Uani d . 1 . .
H H17A -0.2190 0.3484 0.0265 0.033 Uiso calc R 1 . .
H H17B -0.3071 0.3110 0.0454 0.033 Uiso calc R 1 . .
C C18 0.01589(12) 0.24134(17) 0.08857(10) 0.0204(4) Uani d . 1 . .
H H18 0.0601 0.2813 0.0726 0.025 Uiso calc R 1 . .
C C19 0.01176(12) 0.10435(17) 0.10037(10) 0.0191(4) Uani d . 1 . .
C C20 -0.06290(12) 0.09089(17) 0.12278(9) 0.0188(3) Uani d . 1 . .
C C21 -0.11957(13) -0.03136(19) 0.20869(11) 0.0262(4) Uani d . 1 . .
H H21A -0.0808 0.0312 0.2471 0.039 Uiso calc R 1 . .
H H21B -0.1069 -0.1210 0.2293 0.039 Uiso calc R 1 . .
H H21C -0.1847 -0.0103 0.1958 0.039 Uiso calc R 1 . .
C C22 0.06828(11) -0.00076(18) 0.09110(9) 0.0193(4) Uani d . 1 . .
C C23 0.14461(12) 0.02003(18) 0.07200(10) 0.0224(4) Uani d . 1 . .
H H23 0.1631 0.1063 0.0646 0.027 Uiso calc R 1 . .
C C24 0.19188(12) -0.08969(19) 0.06428(11) 0.0247(4) Uani d . 1 . .
H H24 0.2430 -0.0772 0.0502 0.030 Uiso calc R 1 . .
C C25 0.09580(12) -0.22284(18) 0.09390(10) 0.0216(4) Uani d . 1 . .
C C26 -0.03578(16) -0.3636(2) 0.12571(14) 0.0366(5) Uani d . 1 . .
H H26A -0.0215 -0.3133 0.1730 0.055 Uiso calc R 1 . .
H H26B -0.0608 -0.4498 0.1308 0.055 Uiso calc R 1 . .
H H26C -0.0814 -0.3155 0.0829 0.055 Uiso calc R 1 . .
N N1 0.09784(10) 0.05689(15) 0.37756(8) 0.0199(3) Uani d . 1 . .
N N2 0.04867(10) -0.03777(15) 0.39826(8) 0.0217(3) Uani d . 1 . .
N N3 0.09942(11) 0.29183(15) 0.35925(9) 0.0220(3) Uani d . 1 . .
N N4 -0.16316(11) 0.48479(16) 0.43195(10) 0.0283(4) Uani d . 1 . .
N N5 -0.04410(10) 0.39615(15) 0.39708(8) 0.0212(3) Uani d . 1 . .
N N6 -0.09717(10) 0.21269(14) 0.12244(8) 0.0197(3) Uani d . 1 . .
N N7 -0.04837(10) 0.30785(14) 0.10218(8) 0.0215(3) Uani d . 1 . .
N N8 -0.09920(11) -0.02230(15) 0.13985(9) 0.0215(3) Uani d . 1 . .
N N9 0.16958(10) -0.21327(16) 0.07561(9) 0.0249(3) Uani d . 1 . .
N N10 0.04399(10) -0.12520(15) 0.10180(8) 0.0200(3) Uani d . 1 . .
O O1 0.23183(11) -0.20351(14) 0.39248(9) 0.0365(4) Uani d . 1 . .
O O2 -0.23835(12) 0.46761(15) 0.10208(9) 0.0398(4) Uani d . 1 . .
S S1 -0.07026(3) 0.65654(5) 0.38885(3) 0.02884(14) Uani d . 1 . .
S S2 0.06756(3) -0.38593(4) 0.10801(3) 0.02817(14) Uani d . 1 . .
H H3N 0.0715(16) 0.355(2) 0.3657(13) 0.034 Uiso d . 1 . .
H H8N -0.0682(16) -0.085(2) 0.1349(13) 0.034 Uiso d . 1 . .

loop_
_atom_site_aniso_label
_atom_site_aniso_U_11
_atom_site_aniso_U_22
_atom_site_aniso_U_33
_atom_site_aniso_U_12
_atom_site_aniso_U_13
_atom_site_aniso_U_23
C1 0.0401(12) 0.0408(13) 0.0374(12) 0.0094(10) 0.0153(9) -0.0107(10)
C2 0.0277(10) 0.0418(12) 0.0246(10) 0.0030(9) 0.0113(8) -0.0049(8)
C3 0.0195(8) 0.0206(9) 0.0254(9) 0.0011(7) 0.0106(7) 0.0006(7)
C4 0.0231(9) 0.0236(9) 0.0296(10) 0.0047(7) 0.0120(8) 0.0033(7)
C5 0.0199(8) 0.0209(9) 0.0222(9) -0.0021(7) 0.0087(7) 0.0011(7)
C6 0.0193(8) 0.0195(9) 0.0207(8) -0.0008(7) 0.0075(7) 0.0006(7)
C7 0.0184(8) 0.0184(8) 0.0209(8) -0.0011(7) 0.0063(7) -0.0005(7)
C8 0.0240(9) 0.0270(10) 0.0272(9) 0.0014(8) 0.0091(7) 0.0066(8)
C9 0.0183(8) 0.0200(9) 0.0205(8) 0.0001(7) 0.0054(7) 0.0005(7)
C10 0.0228(9) 0.0240(10) 0.0313(10) -0.0004(7) 0.0120(8) 0.0028(7)
C11 0.0230(9) 0.0306(10) 0.0366(11) 0.0020(8) 0.0153(8) 0.0025(8)
C12 0.0199(8) 0.0225(9) 0.0239(9) 0.0006(7) 0.0051(7) -0.0018(7)
C13 0.0408(11) 0.0218(10) 0.0438(12) -0.0044(8) 0.0242(10) -0.0009(8)
C14 0.0423(12) 0.0363(12) 0.0386(12) 0.0071(10) 0.0168(10) -0.0073(9)
C15 0.0290(10) 0.0423(12) 0.0265(10) 0.0078(9) 0.0114(8) -0.0052(9)
C16 0.0209(8) 0.0214(9) 0.0257(9) 0.0022(7) 0.0113(7) 0.0010(7)
C17 0.0253(9) 0.0277(10) 0.0298(10) 0.0070(8) 0.0123(8) 0.0044(8)
C18 0.0207(8) 0.0178(9) 0.0235(9) -0.0015(7) 0.0092(7) -0.0009(7)
C19 0.0191(8) 0.0180(9) 0.0195(8) -0.0013(7) 0.0066(7) -0.0007(6)
C20 0.0195(8) 0.0166(8) 0.0188(8) -0.0008(7) 0.0057(6) -0.0006(6)
C21 0.0281(9) 0.0249(10) 0.0263(9) 0.0018(8) 0.0112(8) 0.0062(7)
C22 0.0177(8) 0.0204(9) 0.0172(8) -0.0002(7) 0.0040(6) -0.0005(6)
C23 0.0201(8) 0.0209(9) 0.0252(9) -0.0019(7) 0.0078(7) 0.0000(7)
C24 0.0174(8) 0.0267(10) 0.0295(10) 0.0019(7) 0.0084(7) -0.0005(7)
C25 0.0213(8) 0.0195(9) 0.0217(9) 0.0019(7) 0.0057(7) -0.0009(7)
C26 0.0449(12) 0.0194(10) 0.0575(14) -0.0029(9) 0.0329(11) 0.0000(9)
N1 0.0189(7) 0.0181(7) 0.0243(7) -0.0004(6) 0.0102(6) 0.0012(6)
N2 0.0231(7) 0.0177(7) 0.0251(8) -0.0026(6) 0.0101(6) 0.0021(6)
N3 0.0229(8) 0.0170(7) 0.0292(8) -0.0001(6) 0.0134(6) 0.0018(6)
N4 0.0225(8) 0.0264(9) 0.0378(9) 0.0030(6) 0.0136(7) -0.0009(7)
N5 0.0189(7) 0.0209(8) 0.0217(7) -0.0006(6) 0.0058(6) -0.0010(6)
N6 0.0205(7) 0.0166(7) 0.0235(7) 0.0006(6) 0.0101(6) 0.0010(6)
N7 0.0225(7) 0.0172(7) 0.0251(8) -0.0016(6) 0.0098(6) 0.0006(6)
N8 0.0235(8) 0.0160(7) 0.0282(8) 0.0016(6) 0.0136(6) 0.0020(6)
N9 0.0192(7) 0.0231(8) 0.0311(8) 0.0031(6) 0.0085(6) -0.0017(6)
N10 0.0201(7) 0.0180(7) 0.0204(7) -0.0002(6) 0.0063(6) -0.0011(6)
O1 0.0445(9) 0.0246(7) 0.0426(8) 0.0084(6) 0.0194(7) -0.0002(6)
O2 0.0538(10) 0.0272(8) 0.0448(9) 0.0133(7) 0.0260(8) 0.0044(6)
S1 0.0310(3) 0.0180(2) 0.0391(3) 0.00095(18) 0.0152(2) -0.00141(18)
S2 0.0329(3) 0.0160(2) 0.0385(3) 0.00297(18) 0.0170(2) 0.00048(18)

loop_
_atom_type_symbol
_atom_type_description
_atom_type_scat_dispersion_real
_atom_type_scat_dispersion_imag
_atom_type_scat_source
C C 0.0181 0.0091 'International Tables Vol C Tables 4.2.6.8 and 6.1.1.4'
H H 0.0000 0.0000 'International Tables Vol C Tables 4.2.6.8 and 6.1.1.4'
N N 0.0311 0.0180 'International Tables Vol C Tables 4.2.6.8 and 6.1.1.4'
O O 0.0492 0.0322 'International Tables Vol C Tables 4.2.6.8 and 6.1.1.4'
S S 0.3331 0.5567 'International Tables Vol C Tables 4.2.6.8 and 6.1.1.4'

loop_
_geom_angle_atom_site_label_1
_geom_angle_atom_site_label_2
_geom_angle_atom_site_label_3
_geom_angle_site_symmetry_1
_geom_angle_site_symmetry_3
_geom_angle
_geom_angle_publ_flag
O1 C1 C2 . . 105.75(16) ?
O1 C1 H1A . . 110.6 ?
C2 C1 H1A . . 110.6 ?
O1 C1 H1B . . 110.6 ?
C2 C1 H1B . . 110.6 ?
H1A C1 H1B . . 108.7 ?
C1 C2 C3 . . 102.99(15) ?
C1 C2 H2A . . 111.2 ?
C3 C2 H2A . . 111.2 ?
C1 C2 H2B . . 111.2 ?
C3 C2 H2B . . 111.2 ?
H2A C2 H2B . . 109.1 ?
N1 C3 C4 . . 112.99(14) ?
N1 C3 C2 . . 112.86(14) ?
C4 C3 C2 . . 103.01(15) ?
N1 C3 H3 . . 109.3 ?
C4 C3 H3 . . 109.3 ?
C2 C3 H3 . . 109.3 ?
O1 C4 C3 . . 107.29(15) ?
O1 C4 H4A . . 110.3 ?
C3 C4 H4A . . 110.3 ?
O1 C4 H4B . . 110.3 ?
C3 C4 H4B . . 110.3 ?
H4A C4 H4B . . 108.5 ?
N2 C5 C6 . . 112.72(15) ?
N2 C5 H5 . . 123.6 ?
C6 C5 H5 . . 123.6 ?
C7 C6 C5 . . 103.87(15) ?
C7 C6 C9 . . 126.33(16) ?
C5 C6 C9 . . 129.80(16) ?
N1 C7 N3 . . 124.83(16) ?
N1 C7 C6 . . 106.75(15) ?
N3 C7 C6 . . 128.40(16) ?
N3 C8 H8A . . 109.5 ?
N3 C8 H8B . . 109.5 ?
H8A C8 H8B . . 109.5 ?
N3 C8 H8C . . 109.5 ?
H8A C8 H8C . . 109.5 ?
H8B C8 H8C . . 109.5 ?
N5 C9 C10 . . 120.07(16) ?
N5 C9 C6 . . 117.08(15) ?
C10 C9 C6 . . 122.86(16) ?
C11 C10 C9 . . 117.09(17) ?
C11 C10 H10 . . 121.5 ?
C9 C10 H10 . . 121.5 ?
N4 C11 C10 . . 123.96(17) ?
N4 C11 H11 . . 118.0 ?
C10 C11 H11 . . 118.0 ?
N5 C12 N4 . . 127.39(18) ?
N5 C12 S1 . . 119.05(14) ?
N4 C12 S1 . . 113.57(14) ?
S1 C13 H13A . . 109.5 ?
S1 C13 H13B . . 109.5 ?
H13A C13 H13B . . 109.5 ?
S1 C13 H13C . . 109.5 ?
H13A C13 H13C . . 109.5 ?
H13B C13 H13C . . 109.5 ?
O2 C14 C15 . . 105.96(16) ?
O2 C14 H14A . . 110.5 ?
C15 C14 H14A . . 110.5 ?
O2 C14 H14B . . 110.5 ?
C15 C14 H14B . . 110.5 ?
H14A C14 H14B . . 108.7 ?
C14 C15 C16 . . 102.77(16) ?
C14 C15 H15A . . 111.2 ?
C16 C15 H15A . . 111.2 ?
C14 C15 H15B . . 111.2 ?
C16 C15 H15B . . 111.2 ?
H15A C15 H15B . . 109.1 ?
N6 C16 C17 . . 112.64(14) ?
N6 C16 C15 . . 112.50(15) ?
C17 C16 C15 . . 103.46(15) ?
N6 C16 H16 . . 109.4 ?
C17 C16 H16 . . 109.4 ?
C15 C16 H16 . . 109.4 ?
O2 C17 C16 . . 107.18(15) ?
O2 C17 H17A . . 110.3 ?
C16 C17 H17A . . 110.3 ?
O2 C17 H17B . . 110.3 ?
C16 C17 H17B . . 110.3 ?
H17A C17 H17B . . 108.5 ?
N7 C18 C19 . . 112.69(16) ?
N7 C18 H18 . . 123.7 ?
C19 C18 H18 . . 123.7 ?
C20 C19 C18 . . 103.83(15) ?
C20 C19 C22 . . 126.39(16) ?
C18 C19 C22 . . 129.77(16) ?
N6 C20 N8 . . 124.39(16) ?
N6 C20 C19 . . 106.85(15) ?
N8 C20 C19 . . 128.72(16) ?
N8 C21 H21A . . 109.5 ?
N8 C21 H21B . . 109.5 ?
H21A C21 H21B . . 109.5 ?
N8 C21 H21C . . 109.5 ?
H21A C21 H21C . . 109.5 ?
H21B C21 H21C . . 109.5 ?
N10 C22 C23 . . 119.94(16) ?
N10 C22 C19 . . 116.56(15) ?
C23 C22 C19 . . 123.50(16) ?
C24 C23 C22 . . 117.31(17) ?
C24 C23 H23 . . 121.3 ?
C22 C23 H23 . . 121.3 ?
N9 C24 C23 . . 123.55(17) ?
N9 C24 H24 . . 118.2 ?
C23 C24 H24 . . 118.2 ?
N10 C25 N9 . . 127.40(17) ?
N10 C25 S2 . . 118.83(14) ?
N9 C25 S2 . . 113.77(13) ?
S2 C26 H26A . . 109.5 ?
S2 C26 H26B . . 109.5 ?
H26A C26 H26B . . 109.5 ?
S2 C26 H26C . . 109.5 ?
H26A C26 H26C . . 109.5 ?
H26B C26 H26C . . 109.5 ?
C7 N1 N2 . . 112.18(14) ?
C7 N1 C3 . . 128.07(15) ?
N2 N1 C3 . . 119.35(14) ?
C5 N2 N1 . . 104.46(14) ?
C7 N3 C8 . . 120.42(15) ?
C7 N3 H3N . . 109.2(17) ?
C8 N3 H3N . . 113.3(17) ?
C12 N4 C11 . . 114.28(16) ?
C12 N5 C9 . . 117.16(16) ?
C20 N6 N7 . . 112.26(14) ?
C20 N6 C16 . . 127.71(15) ?
N7 N6 C16 . . 119.47(14) ?
C18 N7 N6 . . 104.35(14) ?
C20 N8 C21 . . 121.13(15) ?
C20 N8 H8N . . 107.4(17) ?
C21 N8 H8N . . 113.2(16) ?
C25 N9 C24 . . 114.62(16) ?
C25 N10 C22 . . 117.17(15) ?
C1 O1 C4 . . 105.24(15) ?
C14 O2 C17 . . 106.04(16) ?
C12 S1 C13 . . 102.24(9) ?
C25 S2 C26 . . 102.10(9) ?

loop_
_geom_bond_atom_site_label_1
_geom_bond_atom_site_label_2
_geom_bond_site_symmetry_2
_geom_bond_distance
_geom_bond_publ_flag
C1 O1 . 1.408(3) ?
C1 C2 . 1.529(3) ?
C1 H1A . 0.9900 ?
C1 H1B . 0.9900 ?
C2 C3 . 1.543(2) ?
C2 H2A . 0.9900 ?
C2 H2B . 0.9900 ?
C3 N1 . 1.461(2) ?
C3 C4 . 1.537(2) ?
C3 H3 . 1.0000 ?
C4 O1 . 1.415(2) ?
C4 H4A . 0.9900 ?
C4 H4B . 0.9900 ?
C5 N2 . 1.320(2) ?
C5 C6 . 1.415(2) ?
C5 H5 . 0.9500 ?
C6 C7 . 1.407(2) ?
C6 C9 . 1.447(2) ?
C7 N1 . 1.349(2) ?
C7 N3 . 1.372(2) ?
C8 N3 . 1.468(2) ?
C8 H8A . 0.9800 ?
C8 H8B . 0.9800 ?
C8 H8C . 0.9800 ?
C9 N5 . 1.351(2) ?
C9 C10 . 1.400(2) ?
C10 C11 . 1.372(3) ?
C10 H10 . 0.9500 ?
C11 N4 . 1.341(3) ?
C11 H11 . 0.9500 ?
C12 N5 . 1.329(2) ?
C12 N4 . 1.339(2) ?
C12 S1 . 1.7594(19) ?
C13 S1 . 1.799(2) ?
C13 H13A . 0.9800 ?
C13 H13B . 0.9800 ?
C13 H13C . 0.9800 ?
C14 O2 . 1.400(3) ?
C14 C15 . 1.526(3) ?
C14 H14A . 0.9900 ?
C14 H14B . 0.9900 ?
C15 C16 . 1.541(3) ?
C15 H15A . 0.9900 ?
C15 H15B . 0.9900 ?
C16 N6 . 1.464(2) ?
C16 C17 . 1.533(2) ?
C16 H16 . 1.0000 ?
C17 O2 . 1.415(2) ?
C17 H17A . 0.9900 ?
C17 H17B . 0.9900 ?
C18 N7 . 1.322(2) ?
C18 C19 . 1.414(2) ?
C18 H18 . 0.9500 ?
C19 C20 . 1.403(2) ?
C19 C22 . 1.443(2) ?
C20 N6 . 1.348(2) ?
C20 N8 . 1.377(2) ?
C21 N8 . 1.463(2) ?
C21 H21A . 0.9800 ?
C21 H21B . 0.9800 ?
C21 H21C . 0.9800 ?
C22 N10 . 1.358(2) ?
C22 C23 . 1.399(2) ?
C23 C24 . 1.378(3) ?
C23 H23 . 0.9500 ?
C24 N9 . 1.342(2) ?
C24 H24 . 0.9500 ?
C25 N10 . 1.328(2) ?
C25 N9 . 1.338(2) ?
C25 S2 . 1.7614(19) ?
C26 S2 . 1.798(2) ?
C26 H26A . 0.9800 ?
C26 H26B . 0.9800 ?
C26 H26C . 0.9800 ?
N1 N2 . 1.383(2) ?
N3 H3N . 0.82(2) ?
N6 N7 . 1.378(2) ?
N8 H8N . 0.83(2) ?

loop_
_geom_hbond_atom_site_label_D
_geom_hbond_atom_site_label_H
_geom_hbond_atom_site_label_A
_geom_hbond_site_symmetry_A
_geom_hbond_distance_DH
_geom_hbond_distance_HA
_geom_hbond_distance_DA
_geom_hbond_angle_DHA
N3 H3N N5 . 0.82(2) 2.16(2) 2.828(2) 139(2)
N8 H8N N10 . 0.83(2) 2.13(2) 2.820(2) 140(2)
